data_4345865
loop_
_publ_author_name
'Peng, Yan'
'Mereacre, Valeriu'
'Anson, Christopher E.'
'Zhang, Yiquan'
'Bodenstein, Tilmann'
'Fink, Karin'
'Powell, Annie K.'

_publ_section_title
;
 Field-Induced Co(II) Single-Ion Magnets with mer-Directing Ligands but
 Ambiguous Coordination Geometry.
;
_journal_issue 11
_journal_name_full 'Inorganic chemistry'
_journal_page_first 6056
_journal_page_last 6066
_journal_paper_doi 10.1021/acs.inorgchem.6b02743
_journal_volume 56
_journal_year 2017
_chemical_formula_moiety 'C28 H24 Co N6 O6, C H2 Cl2'
_chemical_formula_sum 'C29 H26 Cl2 Co N6 O6'
_chemical_formula_weight 684.39
_space_group_crystal_system monoclinic
_space_group_IT_number 14
_space_group_name_Hall '-P 2yn'
_space_group_name_H-M_alt 'P 1 21/n 1'
_symmetry_space_group_name_Hall '-P 2yn'
_symmetry_space_group_name_H-M 'P 1 21/n 1'
_atom_sites_solution_hydrogens mixed
_atom_sites_solution_primary direct
_atom_sites_solution_secondary difmap
_audit_creation_method SHELXL-2014/7
_cell_angle_alpha 90
_cell_angle_beta 91.266(12)
_cell_angle_gamma 90
_cell_formula_units_Z 4
_cell_length_a 11.7543(12)
_cell_length_b 12.8415(9)
_cell_length_c 19.736(2)
_cell_measurement_reflns_used 7999
_cell_measurement_temperature 218(2)
_cell_measurement_theta_max 25.11
_cell_measurement_theta_min 2.12
_cell_volume 2978.3(5)
_computing_cell_refinement 'IPDS 2.92 (Stoe & Cie GmbH, 1999)'
_computing_data_collection 'IPDS 2.92 (Stoe & Cie GmbH, 1999)'
_computing_data_reduction 'IPDS 2.92 (Stoe & Cie GmbH, 1999)'
_computing_molecular_graphics 'Diamond 2.1 (Crystal Impact, 1998)'
_computing_publication_material 'SHELXL-2014 (Sheldrick, 2014)'
_computing_structure_refinement 'SHELXL-2014 (Sheldrick, 2014)'
_computing_structure_solution 'SHELXTL 6.14 (BrukerAXS Inc., 2003'
_diffrn_ambient_temperature 218(2)
_diffrn_detector_area_resol_mean 6.667
_diffrn_measured_fraction_theta_full 0.999
_diffrn_measured_fraction_theta_max 0.997
_diffrn_measurement_device_type 'Stoe IPDS'
_diffrn_measurement_method 'area detector, \w-scans'
_diffrn_radiation_monochromator graphite
_diffrn_radiation_type MoK\a
_diffrn_radiation_wavelength 0.71073
_diffrn_reflns_av_R_equivalents 0.0746
_diffrn_reflns_av_unetI/netI 0.0618
_diffrn_reflns_Laue_measured_fraction_full 0.999
_diffrn_reflns_Laue_measured_fraction_max 0.997
_diffrn_reflns_limit_h_max 14
_diffrn_reflns_limit_h_min -14
_diffrn_reflns_limit_k_max 15
_diffrn_reflns_limit_k_min -15
_diffrn_reflns_limit_l_max 24
_diffrn_reflns_limit_l_min -24
_diffrn_reflns_number 22668
_diffrn_reflns_point_group_measured_fraction_full 0.999
_diffrn_reflns_point_group_measured_fraction_max 0.997
_diffrn_reflns_theta_full 25.250
_diffrn_reflns_theta_max 25.744
_diffrn_reflns_theta_min 1.892
_diffrn_source 'fine-focus sealed tube'
_exptl_absorpt_coefficient_mu 0.810
_exptl_absorpt_correction_T_max 0.811
_exptl_absorpt_correction_T_min 0.601
_exptl_absorpt_correction_type multi-scan
_exptl_absorpt_process_details
;
XPREP in SHELXTL 6.14 (BrukerAXS Inc., 2003)
;
_exptl_crystal_colour brown
_exptl_crystal_density_diffrn 1.526
_exptl_crystal_description block
_exptl_crystal_F_000 1404
_exptl_crystal_size_max 0.370
_exptl_crystal_size_mid 0.320
_exptl_crystal_size_min 0.170
_refine_diff_density_max 1.062
_refine_diff_density_min -0.705
_refine_diff_density_rms 0.087
_refine_ls_extinction_method none
_refine_ls_goodness_of_fit_ref 0.996
_refine_ls_hydrogen_treatment mixed
_refine_ls_matrix_type full
_refine_ls_number_parameters 427
_refine_ls_number_reflns 5683
_refine_ls_number_restraints 29
_refine_ls_restrained_S_all 1.005
_refine_ls_R_factor_all 0.0898
_refine_ls_R_factor_gt 0.0549
_refine_ls_shift/su_max 0.000
_refine_ls_shift/su_mean 0.000
_refine_ls_structure_factor_coef Fsqd
_refine_ls_weighting_details 'w=1/[\s^2^(Fo^2^)+(0.0957P)^2^] where P=(Fo^2^+2Fc^2^)/3'
_refine_ls_weighting_scheme calc
_refine_ls_wR_factor_gt 0.1361
_refine_ls_wR_factor_ref 0.1538
_reflns_Friedel_coverage 0.000
_reflns_number_gt 3822
_reflns_number_total 5683
_reflns_threshold_expression 'I > 2\s(I)'
_cod_data_source_file ic6b02743_si_004.cif
_cod_data_source_block p601
_cod_depositor_comments 'Adding full bibliography for 4345864--4345865.cif.'
_cod_database_code 4345865
_shelx_shelxl_version_number 2014/7
_shelx_space_group_comment
;
The symmetry employed for this shelxl refinement is uniquely defined
by the following loop, which should always be used as a source of
symmetry information in preference to the above space-group names.
They are only intended as comments.
;
_shelx_estimated_absorpt_t_min 0.754
_shelx_estimated_absorpt_t_max 0.875

loop_
_space_group_symop_operation_xyz
'x, y, z'
'-x+1/2, y+1/2, -z+1/2'
'-x, -y, -z'
'x-1/2, -y-1/2, z-1/2'

loop_
_atom_site_label
_atom_site_type_symbol
_atom_site_fract_x
_atom_site_fract_y
_atom_site_fract_z
_atom_site_U_iso_or_equiv
_atom_site_adp_type
_atom_site_occupancy
_atom_site_site_symmetry_order
_atom_site_calc_flag
_atom_site_refinement_flags_posn
_atom_site_refinement_flags_adp
_atom_site_refinement_flags_occupancy
_atom_site_disorder_assembly
_atom_site_disorder_group
Co1 Co 0.65581(4) 0.68877(4) 0.46585(2) 0.02577(16) Uani 1 1 d . . . . .
O1 O 1.0279(3) 0.7089(5) 0.5671(2) 0.0860(16) Uani 1 1 d D . . . .
H1 H 1.080(5) 0.665(5) 0.542(3) 0.103 Uiso 1 1 d D U . . .
C1 C 0.8413(3) 0.6277(5) 0.5798(2) 0.0490(13) Uani 1 1 d . . . . .
N1 N 0.7323(3) 0.6281(3) 0.55918(16) 0.0356(8) Uani 1 1 d . . . . .
O2 O 0.5129(2) 0.7319(2) 0.40617(13) 0.0341(6) Uani 1 1 d . . . . .
C2 C 0.8769(4) 0.5776(5) 0.6389(2) 0.0590(15) Uani 1 1 d . . . . .
H2A H 0.9543 0.5781 0.6521 0.071 Uiso 1 1 calc R U . . .
N2 N 0.5208(2) 0.6345(2) 0.51771(15) 0.0245(7) Uani 1 1 d . . . . .
O3 O 0.1971(2) 0.6379(3) 0.48064(15) 0.0472(8) Uani 1 1 d D . . . .
H3 H 0.264(3) 0.628(4) 0.494(3) 0.057 Uiso 1 1 d D U . . .
C3 C 0.7982(4) 0.5272(4) 0.6782(2) 0.0502(12) Uani 1 1 d . . . . .
H3A H 0.8211 0.4937 0.7186 0.060 Uiso 1 1 calc R U . . .
N3 N 0.4140(2) 0.6471(3) 0.48953(15) 0.0261(7) Uani 1 1 d . . . . .
C4 C 0.6849(4) 0.5268(3) 0.6570(2) 0.0398(10) Uani 1 1 d . . . . .
H4A H 0.6297 0.4925 0.6826 0.048 Uiso 1 1 calc R U . . .
N4 N 0.6870(3) 0.8558(3) 0.48892(17) 0.0317(7) Uani 1 1 d . . . . .
O4 O 0.5660(5) 0.9334(4) 0.6455(3) 0.114(2) Uani 1 1 d D . . . .
H4 H 0.507(5) 0.928(7) 0.668(4) 0.137 Uiso 1 1 d D U . . .
O5 O 0.7000(2) 0.5502(2) 0.41590(13) 0.0323(6) Uani 1 1 d . . . . .
N5 N 0.7703(2) 0.7340(3) 0.39587(15) 0.0265(7) Uani 1 1 d . . . . .
C5 C 0.6548(3) 0.5779(3) 0.59761(18) 0.0287(8) Uani 1 1 d . . . . .
C6 C 0.5369(3) 0.5829(3) 0.57256(19) 0.0285(8) Uani 1 1 d . . . . .
H6A H 0.4770 0.5505 0.5952 0.034 Uiso 1 1 calc R U . . .
N6 N 0.8092(2) 0.6603(3) 0.35158(15) 0.0271(7) Uani 1 1 d . . . . .
O6 O 0.9037(2) 0.5887(2) 0.24608(15) 0.0389(7) Uani 1 1 d D . . . .
H6 H 0.875(4) 0.631(3) 0.275(2) 0.047 Uiso 1 1 d D U . . .
C8 C 0.4209(3) 0.6994(3) 0.43126(18) 0.0249(7) Uani 1 1 d . . . . .
C7 C 0.9222(4) 0.6842(7) 0.5346(3) 0.082(2) Uani 1 1 d . . . . .
H7A H 0.9366 0.6408 0.4949 0.098 Uiso 1 1 calc R U . . .
H7B H 0.8862 0.7487 0.5187 0.098 Uiso 1 1 calc R U . . .
C9 C 0.3116(3) 0.7175(3) 0.39466(19) 0.0279(8) Uani 1 1 d . . . . .
C10 C 0.3128(4) 0.7642(4) 0.3309(2) 0.0421(10) Uani 1 1 d . . . . .
H10A H 0.3824 0.7850 0.3126 0.051 Uiso 1 1 calc R U . . .
C11 C 0.2131(4) 0.7801(4) 0.2941(3) 0.0547(14) Uani 1 1 d . . . . .
H11A H 0.2154 0.8102 0.2508 0.066 Uiso 1 1 calc R U . . .
C13 C 0.1068(3) 0.7059(4) 0.3832(2) 0.0432(11) Uani 1 1 d . . . . .
H13A H 0.0363 0.6868 0.4011 0.052 Uiso 1 1 calc R U . . .
C12 C 0.1107(4) 0.7522(4) 0.3205(3) 0.0497(12) Uani 1 1 d . . . . .
H12A H 0.0429 0.7648 0.2957 0.060 Uiso 1 1 calc R U . . .
C14 C 0.2064(3) 0.6872(3) 0.4204(2) 0.0323(8) Uani 1 1 d . . . . .
C16 C 0.6532(5) 1.0249(4) 0.5347(3) 0.0533(13) Uani 1 1 d . . . . .
H16A H 0.6198 1.0663 0.5681 0.064 Uiso 1 1 calc R U . . .
C15 C 0.6425(3) 0.9175(4) 0.5366(2) 0.0387(10) Uani 1 1 d . . . . .
C18 C 0.7609(4) 1.0074(4) 0.4354(2) 0.0507(12) Uani 1 1 d . . . . .
H18A H 0.8030 1.0365 0.4002 0.061 Uiso 1 1 calc R U . . .
C19 C 0.7465(3) 0.9010(3) 0.4394(2) 0.0334(9) Uani 1 1 d . . . . .
C20 C 0.7957(3) 0.8300(3) 0.3899(2) 0.0327(9) Uani 1 1 d . . . . .
H20A H 0.8434 0.8539 0.3556 0.039 Uiso 1 1 calc R U . . .
C21 C 0.5813(5) 0.8641(4) 0.5921(3) 0.0539(13) Uani 1 1 d . . . . .
H21A H 0.5072 0.8393 0.5752 0.065 Uiso 1 1 calc R U . . .
H21B H 0.6254 0.8038 0.6080 0.065 Uiso 1 1 calc R U . . .
C22 C 0.7656(3) 0.5667(3) 0.36674(18) 0.0250(8) Uani 1 1 d . . . . .
C23 C 0.7990(3) 0.4796(3) 0.32254(17) 0.0250(8) Uani 1 1 d . . . . .
C24 C 0.7625(3) 0.3787(3) 0.3380(2) 0.0334(9) Uani 1 1 d . . . . .
H24A H 0.7161 0.3685 0.3756 0.040 Uiso 1 1 calc R U . . .
C25 C 0.7925(4) 0.2946(4) 0.2999(2) 0.0410(10) Uani 1 1 d . . . . .
H25A H 0.7675 0.2274 0.3112 0.049 Uiso 1 1 calc R U . . .
C26 C 0.8608(4) 0.3100(4) 0.2442(2) 0.0387(9) Uani 1 1 d . . . . .
H26A H 0.8824 0.2525 0.2179 0.046 Uiso 1 1 calc R U . . .
C27 C 0.8970(3) 0.4079(3) 0.22685(19) 0.0331(9) Uani 1 1 d . . . . .
H27A H 0.9427 0.4172 0.1888 0.040 Uiso 1 1 calc R U . . .
C28 C 0.8661(3) 0.4932(3) 0.26555(18) 0.0281(8) Uani 1 1 d . . . . .
C17 C 0.7133(5) 1.0705(4) 0.4834(3) 0.0610(14) Uani 1 1 d . . . . .
H17A H 0.7215 1.1433 0.4812 0.073 Uiso 1 1 calc R U . . .
Cl1 Cl 1.05677(14) 0.96509(14) 0.72524(8) 0.0750(4) Uani 1 1 d D U . . .
C31A C 0.953(3) 0.9059(19) 0.6761(12) 0.167(11) Uani 0.5 1 d D U P A 1
H31A H 0.9733 0.8324 0.6708 0.201 Uiso 0.5 1 calc R U P A 1
H31B H 0.8813 0.9084 0.7005 0.201 Uiso 0.5 1 calc R U P A 1
Cl2A Cl 0.9306(7) 0.9568(10) 0.5995(5) 0.232(5) Uani 0.5 1 d D U P A 1
C31B C 0.9721(14) 0.8789(14) 0.6814(10) 0.083(4) Uani 0.5 1 d D U P A 2
H31C H 1.0141 0.8516 0.6429 0.100 Uiso 0.5 1 calc R U P A 2
H31D H 0.9543 0.8202 0.7111 0.100 Uiso 0.5 1 calc R U P A 2
Cl2B Cl 0.8525(6) 0.9314(7) 0.6531(4) 0.194(4) Uani 0.5 1 d D U P A 2

loop_
_atom_site_aniso_label
_atom_site_aniso_U_11
_atom_site_aniso_U_22
_atom_site_aniso_U_33
_atom_site_aniso_U_23
_atom_site_aniso_U_13
_atom_site_aniso_U_12
Co1 0.0196(2) 0.0349(3) 0.0230(3) -0.0044(2) 0.00498(16) -0.0016(2)
O1 0.0373(19) 0.154(5) 0.066(3) -0.026(3) -0.0031(17) 0.005(2)
C1 0.028(2) 0.091(4) 0.029(2) -0.011(2) -0.0021(16) 0.013(2)
N1 0.0246(15) 0.054(2) 0.0276(17) -0.0071(16) 0.0000(13) 0.0048(15)
O2 0.0238(12) 0.0458(17) 0.0328(14) 0.0088(13) 0.0038(11) -0.0062(11)
C2 0.043(3) 0.098(5) 0.036(3) -0.014(3) -0.011(2) 0.024(3)
N2 0.0211(14) 0.0271(18) 0.0253(15) -0.0033(13) 0.0019(11) 0.0012(12)
O3 0.0203(13) 0.083(3) 0.0389(16) 0.0148(16) 0.0046(11) 0.0001(14)
C3 0.067(3) 0.051(3) 0.032(2) -0.006(2) -0.017(2) 0.019(2)
N3 0.0196(14) 0.0305(18) 0.0283(16) 0.0014(14) 0.0016(11) 0.0004(12)
C4 0.055(3) 0.032(2) 0.032(2) -0.0033(18) -0.0089(19) 0.0043(19)
N4 0.0278(15) 0.0324(19) 0.0353(17) -0.0120(15) 0.0084(13) -0.0057(13)
O4 0.178(5) 0.062(3) 0.107(4) -0.051(3) 0.113(4) -0.053(3)
O5 0.0343(14) 0.0345(16) 0.0286(14) -0.0028(12) 0.0138(11) -0.0052(11)
N5 0.0221(14) 0.0324(19) 0.0250(15) -0.0071(14) 0.0039(12) -0.0002(12)
C5 0.0342(19) 0.029(2) 0.0234(18) -0.0065(16) 0.0012(15) 0.0056(15)
C6 0.0298(18) 0.027(2) 0.0289(19) -0.0007(16) 0.0052(15) -0.0033(15)
N6 0.0268(15) 0.0295(19) 0.0254(15) -0.0044(13) 0.0093(12) 0.0009(12)
O6 0.0478(16) 0.0351(18) 0.0349(15) -0.0042(13) 0.0237(13) -0.0022(13)
C8 0.0204(16) 0.023(2) 0.0310(19) -0.0027(15) 0.0035(13) -0.0021(14)
C7 0.025(2) 0.182(8) 0.039(3) 0.003(4) 0.0001(19) -0.013(3)
C9 0.0260(18) 0.025(2) 0.033(2) 0.0010(16) -0.0009(15) -0.0016(14)
C10 0.034(2) 0.046(3) 0.046(2) 0.013(2) -0.0043(18) -0.0109(19)
C11 0.050(3) 0.062(4) 0.052(3) 0.029(3) -0.014(2) -0.011(2)
C13 0.0251(19) 0.055(3) 0.050(3) 0.008(2) -0.0019(17) 0.0019(18)
C12 0.034(2) 0.055(3) 0.059(3) 0.011(2) -0.015(2) 0.000(2)
C14 0.0281(18) 0.037(2) 0.032(2) -0.0023(18) 0.0012(15) 0.0022(16)
C16 0.071(3) 0.036(3) 0.054(3) -0.015(2) 0.025(2) -0.004(2)
C15 0.033(2) 0.039(3) 0.044(2) -0.015(2) 0.0132(17) -0.0044(17)
C18 0.067(3) 0.040(3) 0.046(3) -0.009(2) 0.020(2) -0.007(2)
C19 0.035(2) 0.032(2) 0.033(2) -0.0057(18) 0.0075(16) -0.0050(16)
C20 0.0334(19) 0.036(3) 0.0295(19) -0.0031(17) 0.0078(15) -0.0058(16)
C21 0.064(3) 0.043(3) 0.057(3) -0.020(2) 0.033(2) -0.008(2)
C22 0.0235(16) 0.029(2) 0.0227(17) -0.0011(15) 0.0016(14) 0.0031(14)
C23 0.0248(17) 0.030(2) 0.0203(17) -0.0025(15) 0.0005(13) 0.0036(14)
C24 0.036(2) 0.036(3) 0.0291(19) 0.0004(17) 0.0050(16) 0.0010(17)
C25 0.052(2) 0.030(3) 0.041(2) -0.0022(19) 0.0007(19) -0.0032(18)
C26 0.047(2) 0.038(2) 0.031(2) -0.0101(19) -0.0023(17) 0.0047(19)
C27 0.035(2) 0.038(3) 0.0262(19) -0.0054(17) 0.0015(15) 0.0031(17)
C28 0.0256(17) 0.032(2) 0.0263(18) -0.0003(16) 0.0016(14) 0.0018(15)
C17 0.089(4) 0.032(3) 0.062(3) -0.009(2) 0.027(3) -0.005(3)
Cl1 0.0861(10) 0.0733(11) 0.0660(9) -0.0103(8) 0.0117(7) -0.0181(8)
C31A 0.127(17) 0.17(2) 0.201(14) -0.074(12) -0.065(13) 0.014(15)
Cl2A 0.144(6) 0.317(13) 0.230(9) -0.008(9) -0.105(6) -0.018(7)
C31B 0.066(7) 0.079(9) 0.105(10) -0.011(7) 0.010(6) 0.001(6)
Cl2B 0.136(4) 0.219(8) 0.220(7) -0.138(6) -0.113(5) 0.099(5)

loop_
_atom_type_symbol
_atom_type_description
_atom_type_scat_dispersion_real
_atom_type_scat_dispersion_imag
_atom_type_scat_source
C C 0.0033 0.0016 'International Tables Vol C Tables 4.2.6.8 and 6.1.1.4'
H H 0.0000 0.0000 'International Tables Vol C Tables 4.2.6.8 and 6.1.1.4'
N N 0.0061 0.0033 'International Tables Vol C Tables 4.2.6.8 and 6.1.1.4'
O O 0.0106 0.0060 'International Tables Vol C Tables 4.2.6.8 and 6.1.1.4'
Co Co 0.3494 0.9721 'International Tables Vol C Tables 4.2.6.8 and 6.1.1.4'
Cl Cl 0.1484 0.1585 'International Tables Vol C Tables 4.2.6.8 and 6.1.1.4'

loop_
_geom_angle_atom_site_label_1
_geom_angle_atom_site_label_2
_geom_angle_atom_site_label_3
_geom_angle
N2 Co1 N5 167.51(12)
N2 Co1 O2 75.49(11)
N5 Co1 O2 94.40(11)
N2 Co1 O5 98.59(11)
N5 Co1 O5 75.50(12)
O2 Co1 O5 99.36(11)
N2 Co1 N1 76.31(12)
N5 Co1 N1 114.18(12)
O2 Co1 N1 151.38(11)
O5 Co1 N1 89.55(12)
N2 Co1 N4 110.83(12)
N5 Co1 N4 75.80(12)
O2 Co1 N4 89.24(12)
O5 Co1 N4 150.56(11)
N1 Co1 N4 96.25(14)
C7 O1 H1 101(4)
N1 C1 C2 121.8(5)
N1 C1 C7 115.6(4)
C2 C1 C7 122.5(4)
C1 N1 C5 118.5(4)
C1 N1 Co1 129.4(3)
C5 N1 Co1 111.8(2)
C8 O2 Co1 111.8(2)
C3 C2 C1 119.7(4)
C3 C2 H2A 120.2
C1 C2 H2A 120.2
C6 N2 N3 121.4(3)
C6 N2 Co1 120.1(2)
N3 N2 Co1 118.3(2)
C14 O3 H3 105(4)
C2 C3 C4 118.9(4)
C2 C3 H3A 120.5
C4 C3 H3A 120.5
C8 N3 N2 109.6(3)
C5 C4 C3 118.7(4)
C5 C4 H4A 120.7
C3 C4 H4A 120.7
C15 N4 C19 118.0(4)
C15 N4 Co1 130.3(3)
C19 N4 Co1 110.7(2)
C21 O4 H4 118(7)
C22 O5 Co1 112.1(2)
C20 N5 N6 121.7(3)
C20 N5 Co1 119.9(3)
N6 N5 Co1 118.0(2)
N1 C5 C4 122.4(4)
N1 C5 C6 115.6(3)
C4 C5 C6 122.1(4)
N2 C6 C5 115.5(3)
N2 C6 H6A 122.3
C5 C6 H6A 122.3
C22 N6 N5 109.9(3)
C28 O6 H6 104(3)
O2 C8 N3 124.7(3)
O2 C8 C9 119.7(3)
N3 C8 C9 115.5(3)
O1 C7 C1 113.5(4)
O1 C7 H7A 108.9
C1 C7 H7A 108.9
O1 C7 H7B 108.9
C1 C7 H7B 108.9
H7A C7 H7B 107.7
C10 C9 C14 118.2(3)
C10 C9 C8 118.9(3)
C14 C9 C8 122.9(3)
C11 C10 C9 120.8(4)
C11 C10 H10A 119.6
C9 C10 H10A 119.6
C12 C11 C10 120.3(4)
C12 C11 H11A 119.8
C10 C11 H11A 119.8
C12 C13 C14 120.4(4)
C12 C13 H13A 119.8
C14 C13 H13A 119.8
C11 C12 C13 120.2(4)
C11 C12 H12A 119.9
C13 C12 H12A 119.9
O3 C14 C13 117.5(4)
O3 C14 C9 122.4(3)
C13 C14 C9 120.1(4)
C17 C16 C15 119.5(4)
C17 C16 H16A 120.3
C15 C16 H16A 120.3
N4 C15 C16 122.0(4)
N4 C15 C21 116.4(4)
C16 C15 C21 121.6(4)
C17 C18 C19 119.5(4)
C17 C18 H18A 120.2
C19 C18 H18A 120.2
N4 C19 C18 122.4(4)
N4 C19 C20 115.7(4)
C18 C19 C20 121.9(4)
N5 C20 C19 116.4(3)
N5 C20 H20A 121.8
C19 C20 H20A 121.8
O4 C21 C15 109.6(4)
O4 C21 H21A 109.8
C15 C21 H21A 109.8
O4 C21 H21B 109.8
C15 C21 H21B 109.8
H21A C21 H21B 108.2
O5 C22 N6 124.1(3)
O5 C22 C23 119.9(3)
N6 C22 C23 116.0(3)
C28 C23 C24 118.1(3)
C28 C23 C22 122.9(4)
C24 C23 C22 119.0(3)
C25 C24 C23 121.8(4)
C25 C24 H24A 119.1
C23 C24 H24A 119.1
C24 C25 C26 118.9(4)
C24 C25 H25A 120.5
C26 C25 H25A 120.5
C27 C26 C25 121.0(4)
C27 C26 H26A 119.5
C25 C26 H26A 119.5
C26 C27 C28 119.9(4)
C26 C27 H27A 120.0
C28 C27 H27A 120.0
O6 C28 C27 117.7(3)
O6 C28 C23 122.0(3)
C27 C28 C23 120.3(4)
C18 C17 C16 118.6(5)
C18 C17 H17A 120.7
C16 C17 H17A 120.7
Cl2A C31A Cl1 115.7(14)
Cl2A C31A H31A 108.3
Cl1 C31A H31A 108.3
Cl2A C31A H31B 108.3
Cl1 C31A H31B 108.3
H31A C31A H31B 107.4
Cl2B C31B Cl1 112.9(12)
Cl2B C31B H31C 109.0
Cl1 C31B H31C 109.0
Cl2B C31B H31D 109.0
Cl1 C31B H31D 109.0
H31C C31B H31D 107.8

loop_
_geom_bond_atom_site_label_1
_geom_bond_atom_site_label_2
_geom_bond_distance
Co1 N2 2.030(3)
Co1 N5 2.034(3)
Co1 O2 2.105(3)
Co1 O5 2.105(3)
Co1 N1 2.176(3)
Co1 N4 2.221(3)
O1 C7 1.421(6)
O1 H1 0.98(4)
C1 N1 1.336(5)
C1 C2 1.388(7)
C1 C7 1.504(7)
N1 C5 1.361(5)
O2 C8 1.269(4)
C2 C3 1.381(8)
C2 H2A 0.9400
N2 C6 1.280(5)
N2 N3 1.371(4)
O3 C14 1.354(5)
O3 H3 0.83(3)
C3 C4 1.387(7)
C3 H3A 0.9400
N3 C8 1.336(5)
C4 C5 1.383(6)
C4 H4A 0.9400
N4 C15 1.346(5)
N4 C19 1.346(5)
O4 C21 1.393(6)
O4 H4 0.83(4)
O5 C22 1.271(4)
N5 C20 1.275(5)
N5 N6 1.374(4)
C5 C6 1.462(5)
C6 H6A 0.9400
N6 C22 1.343(5)
O6 C28 1.362(5)
O6 H6 0.86(3)
C8 C9 1.478(5)
C7 H7A 0.9800
C7 H7B 0.9800
C9 C10 1.395(6)
C9 C14 1.402(5)
C10 C11 1.380(6)
C10 H10A 0.9400
C11 C12 1.369(7)
C11 H11A 0.9400
C13 C12 1.374(7)
C13 C14 1.389(5)
C13 H13A 0.9400
C12 H12A 0.9400
C16 C17 1.378(7)
C16 C15 1.386(7)
C16 H16A 0.9400
C15 C21 1.491(6)
C18 C17 1.374(7)
C18 C19 1.379(6)
C18 H18A 0.9400
C19 C20 1.464(6)
C20 H20A 0.9400
C21 H21A 0.9800
C21 H21B 0.9800
C22 C23 1.477(5)
C23 C28 1.399(5)
C23 C24 1.402(6)
C24 C25 1.367(6)
C24 H24A 0.9400
C25 C26 1.390(6)
C25 H25A 0.9400
C26 C27 1.374(6)
C26 H26A 0.9400
C27 C28 1.388(6)
C27 H27A 0.9400
C17 H17A 0.9400
Cl1 C31B 1.711(13)
Cl1 C31A 1.719(14)
C31A Cl2A 1.664(17)
C31A H31A 0.9800
C31A H31B 0.9800
C31B Cl2B 1.645(16)
C31B H31C 0.9800
C31B H31D 0.9800
